data_4038719
loop_
_publ_author_name
'Li, Jing'
'Han, Xiao-Ni'
'Zhou, He-Ye'
'Han, Ying'
'Chen, Chuan-Feng'

_publ_section_title
;
 Helic[1]triptycene[3]arene: Synthesis, Complexation and Formation of
 [2]Rotaxane Shuttle.
;
_journal_name_full 'The Journal of organic chemistry'
_journal_paper_doi 10.1021/acs.joc.0c01558
_journal_year 2020
_chemical_formula_moiety 'C25 H24 O4'
_chemical_formula_sum 'C26 H26 O5'
_chemical_formula_weight 418.47
_space_group_crystal_system monoclinic
_space_group_IT_number 15
_space_group_name_Hall '-C 2yc'
_space_group_name_H-M_alt 'C 1 2/c 1'
_atom_sites_solution_hydrogens geom
_atom_sites_solution_primary dual
_audit_creation_date 2019-05-06
_audit_creation_method
;
Olex2 1.2
(compiled 2018.05.29 svn.r3508 for OlexSys, GUI svn.r5506)
;
_cell_angle_alpha 90
_cell_angle_beta 108.186(2)
_cell_angle_gamma 90
_cell_formula_units_Z 8
_cell_length_a 15.7398(2)
_cell_length_b 18.1447(2)
_cell_length_c 16.4868(2)
_cell_measurement_reflns_used 11287
_cell_measurement_temperature 169.99(10)
_cell_measurement_theta_max 75.1110
_cell_measurement_theta_min 2.8120
_cell_volume 4473.33(11)
_computing_cell_refinement 'CrysAlisPro 1.171.40.14e (Rigaku OD, 2018)'
_computing_data_collection 'CrysAlisPro 1.171.40.14e (Rigaku OD, 2018)'
_computing_data_reduction 'CrysAlisPro 1.171.40.14e (Rigaku OD, 2018)'
_computing_molecular_graphics 'Olex2 (Dolomanov et al., 2009)'
_computing_publication_material 'Olex2 (Dolomanov et al., 2009)'
_computing_structure_refinement 'ShelXL (Sheldrick, 2015)'
_computing_structure_solution 'ShelXT (Sheldrick, 2015)'
_diffrn_ambient_environment N~2~
_diffrn_ambient_temperature 169.99(10)
_diffrn_detector 'CCD plate'
_diffrn_detector_type HyPix
_diffrn_measured_fraction_theta_full 0.997
_diffrn_measured_fraction_theta_max 0.951
_diffrn_measurement_details
;
List of Runs (angles in degrees, time in seconds):

  # Type    Start    End  Width  t~exp~   \w     \q     \k     \f   Frames
--------------------------------------------------------------------------
  1  \w   -110.00 -85.00   0.50    0.05    --  -47.20-153.00-166.00   50
  2  \w    -74.00 -49.00   0.50    0.05    --  -47.20 121.00  75.00   50
  3  \w   -120.00 -95.00   0.50    0.05    --  -47.20-121.00  -7.00   50
  4  \w     28.00  93.00   0.50    0.05    --   47.20-121.00  -7.00  130
  5  \w     65.00  90.00   0.50    0.05    --   47.20 153.00-125.00   50
  6  \w     47.00  72.00   0.50    0.05    --   47.20-153.00-166.00   50
  7  \w   -105.00 -80.00   0.50    0.12    --  -99.00 153.00-125.00   50
  8  \w   -145.00-120.00   0.50    0.12    --  -99.00-121.00  -7.00   50
  9  \w     33.00 135.00   0.50    0.12    --  103.25-153.00-166.00  204
 10  \w     98.00 164.00   0.50    0.12    --  103.25 121.00  75.00  132
 11  \w     72.00 113.00   0.50    0.12    --  103.25-121.00  -7.00   82
 12  \w   -118.00 -71.00   0.50    0.05    --  -47.20-125.00  60.00   94
 13  \w     26.00 116.00   0.50    0.05    --   47.20  77.00  90.00  180
 14  \w     37.00 119.00   0.50    0.05    --   47.20  38.00-180.00  164
 15  \w   -114.00 -86.00   0.50    0.12    --  -99.00 -30.00-120.00   56
 16  \w   -110.00 -29.00   0.50    0.12    --  -99.00  45.00 -60.00  162
 17  \w   -162.00-136.00   0.50    0.12    --  -99.00 -30.00-120.00   52
 18  \w   -122.00 -28.00   0.50    0.12    --  -99.00  77.00  60.00  188
 19  \w    131.00 169.00   0.50    0.12    --  103.25  61.00  60.00   76
 20  \w     32.00 115.00   0.50    0.12    --  103.25 -45.00 -30.00  166
 21  \w     91.00 129.00   0.50    0.12    --  103.25  61.00  60.00   76
 22  \w     91.00 134.00   0.50    0.12    --  103.25  30.00-180.00   86
;
_diffrn_measurement_device 'four-circle diffractometer'
_diffrn_measurement_device_type 'XtaLAB Synergy R, HyPix'
_diffrn_measurement_method '\w scans'
_diffrn_orient_matrix_type 'CrysAlisPro convention (1999,Acta A55,543-557)'
_diffrn_orient_matrix_UB_11 -0.0577786000
_diffrn_orient_matrix_UB_12 -0.0700199000
_diffrn_orient_matrix_UB_13 -0.0246491000
_diffrn_orient_matrix_UB_21 0.0794922000
_diffrn_orient_matrix_UB_22 -0.0471155000
_diffrn_orient_matrix_UB_23 0.0527296000
_diffrn_orient_matrix_UB_31 -0.0309649000
_diffrn_orient_matrix_UB_32 0.0096015000
_diffrn_orient_matrix_UB_33 0.0792221000
_diffrn_radiation_monochromator mirror
_diffrn_radiation_probe x-ray
_diffrn_radiation_type CuK\a
_diffrn_radiation_wavelength 1.54184
_diffrn_reflns_av_R_equivalents 0.0230
_diffrn_reflns_av_unetI/netI 0.0184
_diffrn_reflns_Laue_measured_fraction_full 0.997
_diffrn_reflns_Laue_measured_fraction_max 0.951
_diffrn_reflns_limit_h_max 19
_diffrn_reflns_limit_h_min -19
_diffrn_reflns_limit_k_max 21
_diffrn_reflns_limit_k_min -22
_diffrn_reflns_limit_l_max 20
_diffrn_reflns_limit_l_min -16
_diffrn_reflns_number 17389
_diffrn_reflns_point_group_measured_fraction_full 0.997
_diffrn_reflns_point_group_measured_fraction_max 0.951
_diffrn_reflns_theta_full 67.684
_diffrn_reflns_theta_max 75.490
_diffrn_reflns_theta_min 3.831
_diffrn_source 'Rotating-anode X-ray tube'
_diffrn_source_type 'PhotonJet R (Cu) X-ray Source'
_exptl_absorpt_coefficient_mu 0.693
_exptl_absorpt_correction_T_max 1.00000
_exptl_absorpt_correction_T_min 0.70346
_exptl_absorpt_correction_type multi-scan
_exptl_absorpt_process_details
;
CrysAlisPro 1.171.40.14e (Rigaku Oxford Diffraction, 2018)
Empirical absorption correction using spherical harmonics,
 implemented in SCALE3 ABSPACK scaling algorithm.
;
_exptl_crystal_colour colourless
_exptl_crystal_colour_primary colourless
_exptl_crystal_density_diffrn 1.243
_exptl_crystal_description needle
_exptl_crystal_F_000 1776
_exptl_crystal_size_max 0.32
_exptl_crystal_size_mid 0.25
_exptl_crystal_size_min 0.2
_refine_diff_density_max 0.346
_refine_diff_density_min -0.311
_refine_diff_density_rms 0.041
_refine_ls_extinction_method none
_refine_ls_goodness_of_fit_ref 1.080
_refine_ls_hydrogen_treatment constr
_refine_ls_matrix_type full
_refine_ls_number_parameters 266
_refine_ls_number_reflns 4412
_refine_ls_number_restraints 0
_refine_ls_restrained_S_all 1.080
_refine_ls_R_factor_all 0.0545
_refine_ls_R_factor_gt 0.0484
_refine_ls_shift/su_max 0.000
_refine_ls_shift/su_mean 0.000
_refine_ls_structure_factor_coef Fsqd
_refine_ls_weighting_details 'w=1/[\s^2^(Fo^2^)+(0.0667P)^2^+2.4764P] where P=(Fo^2^+2Fc^2^)/3'
_refine_ls_weighting_scheme calc
_refine_ls_wR_factor_gt 0.1300
_refine_ls_wR_factor_ref 0.1399
_reflns_Friedel_coverage 0.000
_reflns_number_gt 3872
_reflns_number_total 4412
_reflns_threshold_expression 'I > 2\s(I)'
_cod_data_source_file jo0c01558_si_002.cif
_cod_data_source_block tx694_sq
_cod_original_cell_volume 4473.33(10)
_cod_database_code 4038719
_shelx_shelxl_version_number 2018/3
_chemical_oxdiff_formula CHO
_shelx_space_group_comment
;
The symmetry employed for this shelxl refinement is uniquely defined
by the following loop, which should always be used as a source of
symmetry information in preference to the above space-group names.
They are only intended as comments.
;
_reflns_odcompleteness_completeness 99.78
_reflns_odcompleteness_iscentric 1
_reflns_odcompleteness_theta 66.97
_olex2_refinement_description
;
1. Fixed Uiso
 At 1.2 times of:
  All C(H) groups, All C(H,H) groups
 At 1.5 times of:
  All C(H,H,H) groups
2.a Ternary CH refined with riding coordinates:
 C7(H7)
2.b Secondary CH2 refined with riding coordinates:
 C11(H11A,H11B), C18(H18A,H18B)
2.c Aromatic/amide H refined with riding coordinates:
 C2(H2), C5(H5), C9(H9), C10(H10), C14(H14), C17(H17), C20(H20)
2.d Idealised Me refined as rotating group:
 C4AA(H4AA,H4AB,H4AC), C22(H22A,H22B,H22C), C23(H23A,H23B,H23C), C24(H24A,H24B,
 H24C)
;
_olex2_submission_special_instructions 'No special instructions were received'
_oxdiff_exptl_absorpt_empirical_details
;
Empirical correction (ABSPACK) includes:
- Absorption correction using spherical harmonics
- Frame scaling
;
_oxdiff_exptl_absorpt_empirical_full_max 1.734
_oxdiff_exptl_absorpt_empirical_full_min 0.642

loop_
_space_group_symop_operation_xyz
'x, y, z'
'-x, y, -z+1/2'
'x+1/2, y+1/2, z'
'-x+1/2, y+1/2, -z+1/2'
'-x, -y, -z'
'x, -y, z-1/2'
'-x+1/2, -y+1/2, -z'
'x+1/2, -y+1/2, z-1/2'

loop_
_atom_site_label
_atom_site_type_symbol
_atom_site_fract_x
_atom_site_fract_y
_atom_site_fract_z
_atom_site_U_iso_or_equiv
_atom_site_adp_type
_atom_site_occupancy
_atom_site_site_symmetry_order
_atom_site_calc_flag
_atom_site_refinement_flags_posn
_atom_site_refinement_flags_adp
_atom_site_refinement_flags_occupancy
_atom_site_disorder_assembly
_atom_site_disorder_group
O1 O 0.47885(7) 0.62510(6) 0.51407(6) 0.0487(3) Uani 1 1 d . . . . .
O2 O 0.22976(8) 0.68086(7) 0.23915(8) 0.0634(3) Uani 1 1 d . . . . .
O3 O 0.40524(10) 0.88956(7) 0.47620(8) 0.0672(4) Uani 1 1 d . . . . .
O4 O 0.67066(9) 0.94162(10) 0.36485(9) 0.0866(5) Uani 1 1 d . . . . .
C1 C 0.46564(10) 0.58873(7) 0.43851(9) 0.0403(3) Uani 1 1 d . . . . .
C2 C 0.53385(9) 0.55302(7) 0.41646(8) 0.0391(3) Uani 1 1 d . . . . .
H2 H 0.591784 0.552304 0.454218 0.047 Uiso 1 1 calc R . . . .
C3 C 0.51439(9) 0.51877(7) 0.33799(8) 0.0373(3) Uani 1 1 d . . . . .
C4 C 0.42734(9) 0.51865(7) 0.28150(8) 0.0373(3) Uani 1 1 d . . . . .
C4AA C 0.4426(2) 0.86775(13) 0.56166(15) 0.1002(9) Uani 1 1 d . . . . .
H4AA H 0.488183 0.831467 0.565712 0.150 Uiso 1 1 calc GR . . . .
H4AB H 0.396833 0.847077 0.581868 0.150 Uiso 1 1 calc GR . . . .
H4AC H 0.468503 0.909775 0.595840 0.150 Uiso 1 1 calc GR . . . .
C5 C 0.36004(9) 0.55340(7) 0.30427(9) 0.0392(3) Uani 1 1 d . . . . .
H5 H 0.301996 0.552913 0.266726 0.047 Uiso 1 1 calc R . . . .
C6 C 0.37778(10) 0.58919(7) 0.38264(9) 0.0409(3) Uani 1 1 d . . . . .
C7 C 0.41903(9) 0.47956(8) 0.19742(8) 0.0384(3) Uani 1 1 d . . . . .
H7 H 0.357894 0.479588 0.157784 0.046 Uiso 1 1 calc R . . . .
C8 C 0.45654(9) 0.40228(8) 0.22138(8) 0.0392(3) Uani 1 1 d . . . . .
C9 C 0.41281(11) 0.33660(8) 0.19283(10) 0.0455(3) Uani 1 1 d . . . . .
H9 H 0.355018 0.336505 0.154761 0.055 Uiso 1 1 calc R . . . .
C10 C 0.45700(11) 0.27052(9) 0.22218(10) 0.0519(4) Uani 1 1 d . . . . .
H10 H 0.428096 0.225976 0.204015 0.062 Uiso 1 1 calc R . . . .
C11 C 0.30483(11) 0.63170(8) 0.40466(11) 0.0484(4) Uani 1 1 d . . . . .
H11A H 0.246839 0.611119 0.373895 0.058 Uiso 1 1 calc R . . . .
H11B H 0.313213 0.627589 0.465327 0.058 Uiso 1 1 calc R . . . .
C12 C 0.30820(10) 0.71210(8) 0.38071(10) 0.0463(3) Uani 1 1 d . . . . .
C13 C 0.27385(10) 0.73449(9) 0.29587(10) 0.0496(4) Uani 1 1 d . . . . .
C14 C 0.28396(10) 0.80661(9) 0.27307(11) 0.0512(4) Uani 1 1 d . . . . .
H14 H 0.260728 0.820714 0.216175 0.061 Uiso 1 1 calc R . . . .
C15 C 0.32829(10) 0.85837(9) 0.33385(11) 0.0503(4) Uani 1 1 d . . . . .
C16 C 0.36150(11) 0.83648(9) 0.41859(11) 0.0508(4) Uani 1 1 d . . . . .
C17 C 0.35083(11) 0.76388(9) 0.44159(10) 0.0493(4) Uani 1 1 d . . . . .
H17 H 0.372670 0.750028 0.498671 0.059 Uiso 1 1 calc R . . . .
C18 C 0.34172(12) 0.93628(9) 0.30664(12) 0.0575(4) Uani 1 1 d . . . . .
H18A H 0.289259 0.951497 0.260728 0.069 Uiso 1 1 calc R . . . .
H18B H 0.348829 0.969602 0.354304 0.069 Uiso 1 1 calc R . . . .
C19 C 0.42346(11) 0.94100(8) 0.27680(11) 0.0494(4) Uani 1 1 d . . . . .
C20 C 0.50878(12) 0.94172(10) 0.33534(11) 0.0562(4) Uani 1 1 d . . . . .
H20 H 0.515282 0.942306 0.393371 0.067 Uiso 1 1 calc R . . . .
C21 C 0.58480(11) 0.94159(10) 0.30939(11) 0.0561(4) Uani 1 1 d . . . . .
C22 C 0.56791(11) 0.62884(10) 0.57033(10) 0.0527(4) Uani 1 1 d . . . . .
H22A H 0.605126 0.653164 0.542242 0.079 Uiso 1 1 calc GR . . . .
H22B H 0.589993 0.579885 0.586198 0.079 Uiso 1 1 calc GR . . . .
H22C H 0.568793 0.656000 0.620555 0.079 Uiso 1 1 calc GR . . . .
C23 C 0.2032(2) 0.69618(15) 0.15245(14) 0.1015(9) Uani 1 1 d . . . . .
H23A H 0.177938 0.652685 0.120967 0.152 Uiso 1 1 calc GR . . . .
H23B H 0.254066 0.711725 0.136455 0.152 Uiso 1 1 calc GR . . . .
H23C H 0.159253 0.734732 0.139906 0.152 Uiso 1 1 calc GR . . . .
C24 C 0.68111(17) 0.9391(2) 0.45315(15) 0.1242(13) Uani 1 1 d . . . . .
H24A H 0.650593 0.980198 0.468134 0.186 Uiso 1 1 calc GR . . . .
H24B H 0.743547 0.941461 0.485066 0.186 Uiso 1 1 calc GR . . . .
H24C H 0.656305 0.893992 0.466194 0.186 Uiso 1 1 calc GR . . . .

loop_
_atom_site_aniso_label
_atom_site_aniso_U_11
_atom_site_aniso_U_22
_atom_site_aniso_U_33
_atom_site_aniso_U_23
_atom_site_aniso_U_13
_atom_site_aniso_U_12
O1 0.0622(7) 0.0468(6) 0.0396(5) -0.0059(4) 0.0193(5) 0.0016(5)
O2 0.0610(7) 0.0588(7) 0.0609(7) -0.0068(6) 0.0050(6) 0.0083(6)
O3 0.0942(10) 0.0438(6) 0.0596(7) -0.0041(5) 0.0181(7) 0.0028(6)
O4 0.0553(8) 0.1308(14) 0.0643(8) -0.0237(8) 0.0054(6) -0.0002(8)
C1 0.0522(8) 0.0339(7) 0.0374(7) 0.0000(5) 0.0178(6) -0.0008(6)
C2 0.0425(7) 0.0381(7) 0.0358(7) 0.0018(5) 0.0109(5) -0.0002(5)
C3 0.0413(7) 0.0342(7) 0.0377(7) 0.0031(5) 0.0142(6) 0.0007(5)
C4 0.0401(7) 0.0351(7) 0.0379(7) 0.0006(5) 0.0137(5) -0.0016(5)
C4AA 0.143(2) 0.0582(12) 0.0707(14) -0.0085(10) -0.0084(14) 0.0034(14)
C5 0.0385(7) 0.0362(7) 0.0443(7) 0.0013(5) 0.0151(6) -0.0023(5)
C6 0.0472(8) 0.0338(7) 0.0469(8) 0.0016(6) 0.0223(6) 0.0005(6)
C7 0.0383(7) 0.0403(7) 0.0377(7) -0.0016(5) 0.0132(5) -0.0025(5)
C8 0.0469(7) 0.0396(7) 0.0376(7) -0.0015(5) 0.0227(6) -0.0025(6)
C9 0.0528(8) 0.0462(8) 0.0461(8) -0.0060(6) 0.0278(7) -0.0074(6)
C10 0.0702(10) 0.0396(8) 0.0592(10) -0.0066(6) 0.0395(8) -0.0088(7)
C11 0.0506(8) 0.0462(8) 0.0565(9) -0.0027(7) 0.0284(7) 0.0009(6)
C12 0.0436(8) 0.0457(8) 0.0559(9) -0.0020(7) 0.0247(7) 0.0083(6)
C13 0.0418(7) 0.0520(9) 0.0558(9) -0.0027(7) 0.0162(7) 0.0110(6)
C14 0.0468(8) 0.0564(9) 0.0513(9) 0.0049(7) 0.0168(7) 0.0158(7)
C15 0.0475(8) 0.0476(8) 0.0605(9) 0.0066(7) 0.0236(7) 0.0155(7)
C16 0.0550(9) 0.0437(8) 0.0561(9) -0.0044(7) 0.0208(7) 0.0079(7)
C17 0.0578(9) 0.0457(8) 0.0496(8) 0.0008(6) 0.0243(7) 0.0093(7)
C18 0.0610(10) 0.0469(9) 0.0683(11) 0.0100(8) 0.0254(8) 0.0171(7)
C19 0.0547(9) 0.0358(7) 0.0583(9) 0.0052(6) 0.0186(7) 0.0080(6)
C20 0.0635(10) 0.0561(10) 0.0483(9) -0.0060(7) 0.0163(8) 0.0074(8)
C21 0.0525(9) 0.0549(10) 0.0550(9) -0.0111(7) 0.0083(7) 0.0007(7)
C22 0.0649(10) 0.0550(9) 0.0402(8) -0.0085(7) 0.0191(7) -0.0118(7)
C23 0.134(2) 0.0841(16) 0.0595(13) -0.0050(11) -0.0082(13) 0.0002(15)
C24 0.0722(15) 0.224(4) 0.0586(13) -0.0311(18) -0.0058(11) 0.0266(19)

loop_
_atom_type_symbol
_atom_type_description
_atom_type_scat_dispersion_real
_atom_type_scat_dispersion_imag
_atom_type_scat_source
C C 0.0181 0.0091 'International Tables Vol C Tables 4.2.6.8 and 6.1.1.4'
H H 0.0000 0.0000 'International Tables Vol C Tables 4.2.6.8 and 6.1.1.4'
O O 0.0492 0.0322 'International Tables Vol C Tables 4.2.6.8 and 6.1.1.4'

loop_
_geom_angle_atom_site_label_1
_geom_angle_atom_site_label_2
_geom_angle_atom_site_label_3
_geom_angle
_geom_angle_site_symmetry_1
_geom_angle_site_symmetry_3
_geom_angle_publ_flag
C1 O1 C22 117.15(12) . . ?
C13 O2 C23 118.95(16) . . ?
C16 O3 C4AA 117.25(15) . . ?
C21 O4 C24 117.33(17) . . ?
O1 C1 C2 123.43(13) . . ?
O1 C1 C6 115.73(12) . . ?
C2 C1 C6 120.85(12) . . ?
C3 C2 C1 119.29(13) . . ?
C2 C3 C4 120.69(12) . . ?
C2 C3 C7 126.19(12) . 2_655 ?
C4 C3 C7 113.11(12) . 2_655 ?
C3 C4 C7 113.25(12) . . ?
C5 C4 C3 119.62(12) . . ?
C5 C4 C7 127.11(12) . . ?
C4 C5 C6 121.03(13) . . ?
C1 C6 C11 120.69(13) . . ?
C5 C6 C1 118.51(12) . . ?
C5 C6 C11 120.70(13) . . ?
C3 C7 C4 104.87(11) 2_655 . ?
C8 C7 C3 105.74(11) . 2_655 ?
C8 C7 C4 106.00(11) . . ?
C8 C8 C7 113.13(7) 2_655 . ?
C9 C8 C7 126.36(13) . . ?
C9 C8 C8 120.51(9) . 2_655 ?
C8 C9 C10 118.77(15) . . ?
C10 C10 C9 120.72(9) 2_655 . ?
C12 C11 C6 109.62(12) . . ?
C13 C12 C11 120.51(14) . . ?
C17 C12 C11 120.80(14) . . ?
C17 C12 C13 118.54(15) . . ?
O2 C13 C12 115.52(15) . . ?
O2 C13 C14 124.04(15) . . ?
C14 C13 C12 120.44(15) . . ?
C13 C14 C15 121.12(15) . . ?
C14 C15 C18 120.04(15) . . ?
C16 C15 C14 118.57(15) . . ?
C16 C15 C18 121.37(16) . . ?
O3 C16 C15 116.37(15) . . ?
O3 C16 C17 123.34(15) . . ?
C15 C16 C17 120.28(15) . . ?
C12 C17 C16 121.02(15) . . ?
C19 C18 C15 111.04(13) . . ?
C20 C19 C18 120.65(16) . . ?
C21 C19 C18 121.03(16) 2_655 . ?
C21 C19 C20 118.27(16) 2_655 . ?
C19 C20 C21 121.65(16) . . ?
O4 C21 C19 116.10(16) . 2_655 ?
O4 C21 C20 123.83(16) . . ?
C19 C21 C20 120.07(16) 2_655 . ?

loop_
_geom_bond_atom_site_label_1
_geom_bond_atom_site_label_2
_geom_bond_distance
_geom_bond_site_symmetry_2
_geom_bond_publ_flag
O1 C1 1.3671(16) . ?
O1 C22 1.4207(19) . ?
O2 C13 1.378(2) . ?
O2 C23 1.386(3) . ?
O3 C4AA 1.404(3) . ?
O3 C16 1.377(2) . ?
O4 C21 1.375(2) . ?
O4 C24 1.414(3) . ?
C1 C2 1.396(2) . ?
C1 C6 1.402(2) . ?
C2 C3 1.3807(19) . ?
C3 C4 1.3958(19) . ?
C3 C7 1.5255(19) 2_655 ?
C4 C5 1.3815(19) . ?
C4 C7 1.5261(18) . ?
C5 C6 1.394(2) . ?
C6 C11 1.5184(19) . ?
C7 C8 1.5249(19) . ?
C8 C8 1.399(3) 2_655 ?
C8 C9 1.383(2) . ?
C9 C10 1.395(2) . ?
C10 C10 1.378(4) 2_655 ?
C11 C12 1.517(2) . ?
C12 C13 1.394(2) . ?
C12 C17 1.386(2) . ?
C13 C14 1.384(2) . ?
C14 C15 1.392(2) . ?
C15 C16 1.388(2) . ?
C15 C18 1.518(2) . ?
C16 C17 1.395(2) . ?
C18 C19 1.516(2) . ?
C19 C20 1.388(2) . ?
C19 C21 1.386(2) 2_655 ?
C20 C21 1.391(3) . ?
